data_1001596
loop_
_publ_author_name
'Boudin, S'
'Grandin, A'
'Leclaire, A'
'Borel, M M'
'Raveau, B'

_publ_section_title CdV~2~(P~2~O~7~)~2~
_journal_coden_ASTM ACSCEE
_journal_name_full 'Acta Crystallographica C (39,1983-)'
_journal_page_first 840
_journal_page_last 842
_journal_volume 50
_journal_year 1994
_chemical_formula_structural 'Cd V2 (P2 O7)2'
_chemical_formula_sum 'Cd O14 P4 V2'
_chemical_name_systematic 'Cadmium divanadium(III) bis(diphosphate)'
_space_group_IT_number 2
_symmetry_cell_setting triclinic
_symmetry_Int_Tables_number 2
_symmetry_space_group_name_Hall '-P 1'
_symmetry_space_group_name_H-M 'P -1'
_cell_angle_alpha 89.41(1)
_cell_angle_beta 87.77(1)
_cell_angle_gamma 73.16(1)
_cell_formula_units_Z 1
_cell_length_a 4.7833(6)
_cell_length_b 6.9698(8)
_cell_length_c 7.7644(8)
_cell_volume 247.6
_refine_ls_R_factor_all 0.021
_cod_database_code 1001596

loop_
_symmetry_equiv_pos_as_xyz
x,y,z
-x,-y,-z

loop_
_atom_site_label
_atom_site_type_symbol
_atom_site_symmetry_multiplicity
_atom_site_Wyckoff_symbol
_atom_site_fract_x
_atom_site_fract_y
_atom_site_fract_z
_atom_site_occupancy
_atom_site_attached_hydrogens
_atom_site_calc_flag
Cd1 Cd2+ 1 a 0. 0. 0. 1. 0 d
V1 V3+ 1 b 0. 0. 0.5 1. 0 d
V2 V3+ 1 e 0.5 0.5 0. 1. 0 d
P1 P5+ 2 i 0.61504(7) 0.78903(5) 0.28111(5) 1. 0 d
P2 P5+ 2 i 0.03341(7) 0.38306(5) 0.24804(5) 1. 0 d
O1 O2- 2 i 0.3861(2) 0.8415(2) 0.4226(2) 1. 0 d
O2 O2- 2 i 0.1789(2) 0.0779(2) 0.7297(1) 1. 0 d
O3 O2- 2 i 0.0792(3) 0.2191(2) 0.3769(2) 1. 0 d
O4 O2- 2 i 0.3091(2) 0.4396(2) 0.2072(2) 1. 0 d
O5 O2- 2 i 0.4959(2) 0.7742(2) 0.1019(2) 1. 0 d
O6 O2- 2 i 0.8945(2) 0.3303(2) 0.0852(1) 1. 0 d
O7 O2- 2 i 0.8019(3) 0.5693(2) 0.3332(2) 1. 0 d

loop_
_atom_type_symbol
_atom_type_oxidation_number
Cd2+ 2.000
V3+ 3.000
P5+ 5.000
O2- -2.000
